data_7713431
loop_
_publ_author_name
'Hoque, Anamika'
'Islam, Md Sanaul'
'Khan, Samim'
'Datta, Basudeb'
'Zangrando, Ennio'
'Kole, Goutam Kumar'
'Alam, Md Akhtarul'

_publ_section_title
;
 Crystallographic elucidation of an aluminium-bound amido Schiff base
 chemosensor: a selective turn-on fluorescent chemosensor for
 Al<sup>3+</sup> ions.
;
_journal_name_full 'Dalton transactions (Cambridge, England : 2003)'
_journal_paper_doi 10.1039/d3dt01512b
_journal_year 2023
_chemical_formula_moiety 'C36 H26 N4 O4, C3 H7 N O, H2 O'
_chemical_formula_sum 'C39 H35 N5 O6'
_chemical_formula_weight 669.72
_space_group_crystal_system monoclinic
_space_group_IT_number 15
_space_group_name_Hall '-I 2ya'
_space_group_name_H-M_alt 'I 1 2/a 1'
_atom_sites_solution_hydrogens mixed
_audit_creation_method SHELXL-2019/2
_audit_update_record
;
2023-06-13 deposited with the CCDC.	2023-06-28 downloaded from the CCDC.
;
_cell_angle_alpha 90
_cell_angle_beta 110.365(3)
_cell_angle_gamma 90
_cell_formula_units_Z 8
_cell_length_a 19.0312(6)
_cell_length_b 15.6836(5)
_cell_length_c 24.3420(6)
_cell_measurement_reflns_used 4561
_cell_measurement_temperature 150(2)
_cell_measurement_theta_max 28.0180
_cell_measurement_theta_min 2.1640
_cell_volume 6811.4(4)
_computing_cell_refinement 'CrysAlisPro 1.171.42.49 (Rigaku OD, 2022)'
_computing_data_collection 'CrysAlisPro 1.171.42.49 (Rigaku OD, 2022)'
_computing_data_reduction 'CrysAlisPro 1.171.42.49 (Rigaku OD, 2022)'
_computing_structure_refinement 'SHELXL-2019/2 (Sheldrick, 2019)'
_computing_structure_solution 'SHELXT 2014/5 (Sheldrick, 2014)'
_diffrn_ambient_temperature 150(2)
_diffrn_measured_fraction_theta_full 0.995
_diffrn_measured_fraction_theta_max 0.879
_diffrn_measurement_device_type 'SuperNova, Dual, Cu at home/near, Eos'
_diffrn_measurement_method '\w scans'
_diffrn_radiation_type MoK\a
_diffrn_radiation_wavelength 0.71073
_diffrn_reflns_av_R_equivalents 0.0339
_diffrn_reflns_av_unetI/netI 0.0579
_diffrn_reflns_Laue_measured_fraction_full 0.995
_diffrn_reflns_Laue_measured_fraction_max 0.879
_diffrn_reflns_limit_h_max 24
_diffrn_reflns_limit_h_min -23
_diffrn_reflns_limit_k_max 20
_diffrn_reflns_limit_k_min -20
_diffrn_reflns_limit_l_max 31
_diffrn_reflns_limit_l_min -31
_diffrn_reflns_number 12675
_diffrn_reflns_point_group_measured_fraction_full 0.995
_diffrn_reflns_point_group_measured_fraction_max 0.879
_diffrn_reflns_theta_full 25.242
_diffrn_reflns_theta_max 28.216
_diffrn_reflns_theta_min 2.181
_diffrn_source 'micro-focus sealed X-ray tube'
_exptl_absorpt_coefficient_mu 0.090
_exptl_absorpt_correction_type none
_exptl_crystal_colour colourless
_exptl_crystal_density_diffrn 1.306
_exptl_crystal_description block
_exptl_crystal_F_000 2816
_exptl_crystal_size_max 0.32
_exptl_crystal_size_mid 0.30
_exptl_crystal_size_min 0.30
_refine_diff_density_max 0.302
_refine_diff_density_min -0.239
_refine_diff_density_rms 0.053
_refine_ls_extinction_method none
_refine_ls_goodness_of_fit_ref 1.050
_refine_ls_hydrogen_treatment mixed
_refine_ls_matrix_type full
_refine_ls_number_parameters 461
_refine_ls_number_reflns 7397
_refine_ls_number_restraints 3
_refine_ls_restrained_S_all 1.050
_refine_ls_R_factor_all 0.0801
_refine_ls_R_factor_gt 0.0569
_refine_ls_shift/su_max 0.000
_refine_ls_shift/su_mean 0.000
_refine_ls_structure_factor_coef Fsqd
_refine_ls_weighting_details 'w=1/[\s^2^(Fo^2^)+(0.0549P)^2^+5.6620P] where P=(Fo^2^+2Fc^2^)/3'
_refine_ls_weighting_scheme calc
_refine_ls_wR_factor_gt 0.1355
_refine_ls_wR_factor_ref 0.1553
_reflns_Friedel_coverage 0.000
_reflns_number_gt 5349
_reflns_number_total 7397
_reflns_threshold_expression 'I > 2\s(I)'
_cod_data_source_file d3dt01512b2.cif
_cod_data_source_block shelx
_cod_original_sg_symbol_H-M 'I 2/a'
_cod_database_code 7713431
_shelx_shelxl_version_number 2019/2
_shelx_space_group_comment
;
The symmetry employed for this shelxl refinement is uniquely defined
by the following loop, which should always be used as a source of
symmetry information in preference to the above space-group names.
They are only intended as comments.
;

loop_
_space_group_symop_operation_xyz
'x, y, z'
'-x+1/2, y, -z'
'x+1/2, y+1/2, z+1/2'
'-x+1, y+1/2, -z+1/2'
'-x, -y, -z'
'x-1/2, -y, z'
'-x+1/2, -y+1/2, -z+1/2'
'x, -y+1/2, z+1/2'

loop_
_atom_site_label
_atom_site_type_symbol
_atom_site_fract_x
_atom_site_fract_y
_atom_site_fract_z
_atom_site_U_iso_or_equiv
_atom_site_adp_type
_atom_site_occupancy
_atom_site_site_symmetry_order
_atom_site_calc_flag
_atom_site_refinement_flags_posn
_atom_site_refinement_flags_adp
_atom_site_refinement_flags_occupancy
_atom_site_disorder_assembly
_atom_site_disorder_group
O1 O 0.52314(8) 0.20690(11) 0.63296(6) 0.0357(4) Uani 1 1 d . . . . .
H1 H 0.488354 0.212441 0.600512 0.054 Uiso 1 1 calc R U . . .
O2 O 0.38217(9) 0.14449(10) 0.48426(6) 0.0355(4) Uani 1 1 d . . . . .
O3 O 0.25775(7) 0.41151(9) 0.43990(5) 0.0273(3) Uani 1 1 d . . . . .
O4 O 0.12177(9) 0.55303(11) 0.47496(6) 0.0381(4) Uani 1 1 d . . . . .
H4 H 0.154846 0.537421 0.461560 0.057 Uiso 1 1 calc R U . . .
N1 N 0.41081(9) 0.27853(12) 0.55661(6) 0.0270(4) Uani 1 1 d . . . . .
N2 N 0.35557(9) 0.28044(11) 0.50218(6) 0.0267(4) Uani 1 1 d . . . . .
H2N H 0.328273 0.326456 0.489525 0.032 Uiso 1 1 calc R U . . .
N3 N 0.26521(9) 0.53802(11) 0.39758(7) 0.0269(4) Uani 1 1 d . . . . .
H3N H 0.281820 0.568477 0.374286 0.032 Uiso 1 1 calc R U . . .
N4 N 0.21887(9) 0.57186(12) 0.42444(7) 0.0279(4) Uani 1 1 d . . . . .
C1 C 0.51996(11) 0.27117(15) 0.66885(8) 0.0294(5) Uani 1 1 d . . . . .
C2 C 0.57427(12) 0.26959(16) 0.72599(9) 0.0369(5) Uani 1 1 d . . . . .
H2 H 0.610584 0.225311 0.736800 0.044 Uiso 1 1 calc R U . . .
C3 C 0.57479(13) 0.33081(17) 0.76535(9) 0.0403(6) Uani 1 1 d . . . . .
H3 H 0.612016 0.329013 0.803355 0.048 Uiso 1 1 calc R U . . .
C4 C 0.52102(12) 0.39771(16) 0.75122(8) 0.0331(5) Uani 1 1 d . . . . .
C5 C 0.52218(13) 0.46302(18) 0.79145(9) 0.0438(6) Uani 1 1 d . . . . .
H5 H 0.559767 0.461964 0.829315 0.053 Uiso 1 1 calc R U . . .
C6 C 0.47098(13) 0.52758(17) 0.77758(9) 0.0416(6) Uani 1 1 d . . . . .
H6 H 0.473736 0.571751 0.804963 0.050 Uiso 1 1 calc R U . . .
C7 C 0.41406(12) 0.52780(16) 0.72218(9) 0.0347(5) Uani 1 1 d . . . . .
H7 H 0.377349 0.571664 0.712468 0.042 Uiso 1 1 calc R U . . .
C8 C 0.41101(11) 0.46532(14) 0.68202(8) 0.0284(5) Uani 1 1 d . . . . .
H8 H 0.371491 0.466132 0.645113 0.034 Uiso 1 1 calc R U . . .
C9 C 0.46528(10) 0.39969(14) 0.69420(8) 0.0257(4) Uani 1 1 d . . . . .
C10 C 0.46611(10) 0.33586(14) 0.65206(8) 0.0243(4) Uani 1 1 d . . . . .
C11 C 0.41069(11) 0.33709(14) 0.59306(8) 0.0255(4) Uani 1 1 d . . . . .
H11 H 0.374474 0.381430 0.581688 0.031 Uiso 1 1 calc R U . . .
C12 C 0.34447(11) 0.20928(14) 0.46865(8) 0.0262(4) Uani 1 1 d . . . . .
C13 C 0.27833(11) 0.21426(14) 0.41269(8) 0.0259(4) Uani 1 1 d . . . . .
C14 C 0.22055(12) 0.15654(15) 0.40655(9) 0.0320(5) Uani 1 1 d . . . . .
H14 H 0.224704 0.116812 0.436981 0.038 Uiso 1 1 calc R U . . .
C15 C 0.15709(12) 0.15641(16) 0.35656(9) 0.0358(5) Uani 1 1 d . . . . .
H15 H 0.117712 0.117092 0.352822 0.043 Uiso 1 1 calc R U . . .
C16 C 0.15136(12) 0.21383(16) 0.31214(9) 0.0366(6) Uani 1 1 d . . . . .
H16 H 0.107920 0.214078 0.277750 0.044 Uiso 1 1 calc R U . . .
C17 C 0.20911(11) 0.27120(16) 0.31773(8) 0.0318(5) Uani 1 1 d . . . . .
H17 H 0.204953 0.309876 0.286717 0.038 Uiso 1 1 calc R U . . .
C18 C 0.27312(11) 0.27298(14) 0.36813(8) 0.0254(4) Uani 1 1 d . . . . .
C19 C 0.33631(11) 0.33128(14) 0.36979(7) 0.0249(4) Uani 1 1 d . . . . .
C20 C 0.39303(12) 0.29812(16) 0.35206(8) 0.0331(5) Uani 1 1 d . . . . .
H20 H 0.391960 0.239376 0.342276 0.040 Uiso 1 1 calc R U . . .
C21 C 0.45088(12) 0.34874(17) 0.34835(9) 0.0382(6) Uani 1 1 d . . . . .
H21 H 0.489001 0.324773 0.336272 0.046 Uiso 1 1 calc R U . . .
C22 C 0.45277(13) 0.43412(17) 0.36231(10) 0.0411(6) Uani 1 1 d . . . . .
H22 H 0.492159 0.469104 0.359554 0.049 Uiso 1 1 calc R U . . .
C23 C 0.39767(12) 0.46912(16) 0.38030(9) 0.0364(5) Uani 1 1 d . . . . .
H23 H 0.399508 0.527993 0.389885 0.044 Uiso 1 1 calc R U . . .
C24 C 0.33911(11) 0.41835(14) 0.38448(8) 0.0261(4) Uani 1 1 d . . . . .
C25 C 0.28391(10) 0.45411(13) 0.40929(8) 0.0243(4) Uani 1 1 d . . . . .
C26 C 0.20735(11) 0.65305(14) 0.42113(8) 0.0278(5) Uani 1 1 d . . . . .
H26 H 0.231782 0.688210 0.401527 0.033 Uiso 1 1 calc R U . . .
C27 C 0.15687(11) 0.69049(15) 0.44751(8) 0.0274(5) Uani 1 1 d . . . . .
C28 C 0.14845(11) 0.78215(15) 0.44839(8) 0.0301(5) Uani 1 1 d . . . . .
C29 C 0.19134(12) 0.83966(15) 0.42794(8) 0.0330(5) Uani 1 1 d . . . . .
H29 H 0.226729 0.817934 0.411989 0.040 Uiso 1 1 calc R U . . .
C30 C 0.18256(14) 0.92621(16) 0.43082(9) 0.0404(6) Uani 1 1 d . . . . .
H30 H 0.212433 0.963365 0.417260 0.049 Uiso 1 1 calc R U . . .
C31 C 0.13040(15) 0.96076(17) 0.45338(9) 0.0461(6) Uani 1 1 d . . . . .
H31 H 0.124626 1.020777 0.454933 0.055 Uiso 1 1 calc R U . . .
C32 C 0.08815(15) 0.90731(18) 0.47301(9) 0.0460(7) Uani 1 1 d . . . . .
H32 H 0.052517 0.930813 0.488041 0.055 Uiso 1 1 calc R U . . .
C33 C 0.09572(12) 0.81708(17) 0.47171(8) 0.0369(6) Uani 1 1 d . . . . .
C34 C 0.05339(13) 0.76145(19) 0.49395(9) 0.0426(6) Uani 1 1 d . . . . .
H34 H 0.017237 0.784667 0.508556 0.051 Uiso 1 1 calc R U . . .
C35 C 0.06336(13) 0.67561(19) 0.49486(9) 0.0427(6) Uani 1 1 d . . . . .
H35 H 0.035145 0.639750 0.510884 0.051 Uiso 1 1 calc R U . . .
C36 C 0.11558(12) 0.63934(16) 0.47206(8) 0.0319(5) Uani 1 1 d . . . . .
N5 N 0.32145(14) 0.97023(16) 0.33742(10) 0.0530(6) Uani 1 1 d . . . . .
O6 O 0.26990(10) 0.83930(12) 0.31251(7) 0.0499(5) Uani 1 1 d . . . . .
C37 C 0.31900(15) 0.88715(19) 0.34431(10) 0.0451(6) Uani 1 1 d . . . . .
H37 H 0.357848 0.862030 0.376098 0.054 Uiso 1 1 calc R U . . .
C38 C 0.3839(2) 1.0204(3) 0.37603(16) 0.0878(12) Uani 1 1 d . . . . .
H38A H 0.365236 1.060232 0.398787 0.132 Uiso 1 1 calc R U . . .
H38B H 0.407367 1.052407 0.352429 0.132 Uiso 1 1 calc R U . . .
H38C H 0.420924 0.982149 0.402748 0.132 Uiso 1 1 calc R U . . .
C39 C 0.2640(2) 1.0133(2) 0.28990(15) 0.0787(10) Uani 1 1 d . . . . .
H39A H 0.281542 1.020782 0.256806 0.118 Uiso 1 1 calc R U . . .
H39B H 0.253688 1.069255 0.303358 0.118 Uiso 1 1 calc R U . . .
H39C H 0.218121 0.979025 0.277466 0.118 Uiso 1 1 calc R U . . .
O5 O 0.27353(12) 0.65955(13) 0.31276(8) 0.0553(5) Uani 1 1 d D . . . .
H5A H 0.2776(19) 0.7148(12) 0.3168(14) 0.083 Uiso 1 1 d D U . . .
H5B H 0.2665(19) 0.651(2) 0.2754(8) 0.083 Uiso 1 1 d D U . . .

loop_
_atom_site_aniso_label
_atom_site_aniso_U_11
_atom_site_aniso_U_22
_atom_site_aniso_U_33
_atom_site_aniso_U_23
_atom_site_aniso_U_13
_atom_site_aniso_U_12
O1 0.0353(9) 0.0365(10) 0.0316(7) -0.0004(7) 0.0069(6) 0.0127(7)
O2 0.0417(9) 0.0254(9) 0.0355(7) 0.0006(7) 0.0084(7) 0.0057(7)
O3 0.0270(7) 0.0274(8) 0.0285(6) 0.0016(6) 0.0110(6) -0.0009(6)
O4 0.0350(9) 0.0387(10) 0.0412(8) 0.0045(7) 0.0141(7) -0.0027(7)
N1 0.0253(9) 0.0316(11) 0.0218(7) 0.0005(7) 0.0054(6) 0.0021(7)
N2 0.0268(9) 0.0262(10) 0.0235(7) 0.0001(7) 0.0040(7) 0.0043(7)
N3 0.0289(9) 0.0244(10) 0.0294(8) 0.0015(7) 0.0125(7) 0.0005(7)
N4 0.0244(9) 0.0293(11) 0.0278(8) -0.0013(7) 0.0063(7) 0.0015(7)
C1 0.0271(11) 0.0329(13) 0.0285(9) 0.0012(9) 0.0101(8) 0.0022(9)
C2 0.0295(12) 0.0405(15) 0.0347(10) 0.0041(10) 0.0037(9) 0.0072(10)
C3 0.0317(12) 0.0500(16) 0.0284(10) -0.0009(10) -0.0031(9) 0.0028(11)
C4 0.0281(11) 0.0390(14) 0.0283(9) -0.0015(9) 0.0050(8) -0.0029(10)
C5 0.0378(13) 0.0526(17) 0.0302(10) -0.0098(11) -0.0017(9) -0.0021(12)
C6 0.0432(14) 0.0431(16) 0.0363(11) -0.0133(11) 0.0109(10) -0.0059(12)
C7 0.0320(12) 0.0354(14) 0.0360(10) -0.0044(10) 0.0109(9) -0.0015(10)
C8 0.0222(10) 0.0329(13) 0.0286(9) -0.0027(9) 0.0069(8) -0.0012(9)
C9 0.0199(9) 0.0313(12) 0.0258(9) 0.0006(8) 0.0076(7) -0.0047(8)
C10 0.0188(9) 0.0281(12) 0.0254(9) 0.0024(8) 0.0069(7) -0.0004(8)
C11 0.0245(10) 0.0267(12) 0.0258(9) 0.0007(8) 0.0094(8) 0.0025(8)
C12 0.0305(11) 0.0252(12) 0.0255(9) 0.0010(8) 0.0129(8) -0.0016(9)
C13 0.0250(10) 0.0256(12) 0.0278(9) -0.0045(8) 0.0103(8) 0.0012(8)
C14 0.0357(12) 0.0261(12) 0.0365(10) -0.0042(9) 0.0154(9) -0.0019(9)
C15 0.0290(11) 0.0333(14) 0.0455(12) -0.0142(10) 0.0135(9) -0.0081(10)
C16 0.0247(11) 0.0472(16) 0.0334(10) -0.0148(10) 0.0042(9) -0.0009(10)
C17 0.0293(11) 0.0408(14) 0.0239(9) -0.0022(9) 0.0075(8) 0.0006(10)
C18 0.0254(10) 0.0276(12) 0.0239(8) -0.0040(8) 0.0094(8) 0.0011(8)
C19 0.0242(10) 0.0295(12) 0.0203(8) 0.0014(8) 0.0069(7) 0.0011(8)
C20 0.0338(12) 0.0360(14) 0.0297(10) -0.0018(9) 0.0114(9) 0.0024(10)
C21 0.0280(11) 0.0526(17) 0.0379(11) 0.0039(11) 0.0163(9) 0.0065(11)
C22 0.0316(12) 0.0453(16) 0.0515(13) 0.0101(12) 0.0207(10) -0.0046(11)
C23 0.0308(12) 0.0341(14) 0.0449(12) 0.0050(10) 0.0139(9) -0.0026(10)
C24 0.0237(10) 0.0293(12) 0.0240(8) 0.0048(8) 0.0065(7) 0.0006(8)
C25 0.0223(10) 0.0237(11) 0.0233(8) -0.0013(8) 0.0032(7) -0.0030(8)
C26 0.0272(11) 0.0275(12) 0.0263(9) 0.0016(8) 0.0061(8) -0.0012(9)
C27 0.0235(10) 0.0320(12) 0.0219(8) 0.0001(8) 0.0018(7) 0.0019(9)
C28 0.0283(11) 0.0352(13) 0.0203(8) -0.0030(8) 0.0002(8) 0.0061(9)
C29 0.0363(12) 0.0312(13) 0.0264(9) -0.0016(9) 0.0043(8) 0.0050(10)
C30 0.0504(15) 0.0322(14) 0.0307(10) -0.0018(10) 0.0041(10) 0.0053(11)
C31 0.0633(17) 0.0316(15) 0.0340(11) -0.0037(10) 0.0052(11) 0.0117(13)
C32 0.0500(15) 0.0503(17) 0.0319(11) -0.0051(11) 0.0070(10) 0.0244(13)
C33 0.0352(12) 0.0457(15) 0.0248(9) -0.0012(10) 0.0042(9) 0.0122(11)
C34 0.0334(12) 0.0595(19) 0.0357(11) -0.0014(11) 0.0131(10) 0.0115(12)
C35 0.0324(12) 0.0605(19) 0.0369(11) 0.0036(12) 0.0144(10) 0.0029(12)
C36 0.0276(11) 0.0364(14) 0.0271(9) 0.0032(9) 0.0038(8) 0.0010(9)
N5 0.0673(15) 0.0413(15) 0.0613(13) -0.0112(11) 0.0361(12) 0.0003(12)
O6 0.0500(11) 0.0461(12) 0.0518(10) 0.0034(9) 0.0152(8) 0.0015(9)
C37 0.0455(15) 0.0501(18) 0.0427(12) -0.0040(12) 0.0190(11) 0.0089(13)
C38 0.114(3) 0.072(3) 0.094(2) -0.047(2) 0.057(2) -0.030(2)
C39 0.114(3) 0.051(2) 0.089(2) 0.0139(18) 0.057(2) 0.033(2)
O5 0.0856(14) 0.0401(12) 0.0484(10) 0.0076(9) 0.0337(10) -0.0047(11)

loop_
_atom_type_symbol
_atom_type_description
_atom_type_scat_dispersion_real
_atom_type_scat_dispersion_imag
_atom_type_scat_source
C C 0.0033 0.0016 'International Tables Vol C Tables 4.2.6.8 and 6.1.1.4'
H H 0.0000 0.0000 'International Tables Vol C Tables 4.2.6.8 and 6.1.1.4'
N N 0.0061 0.0033 'International Tables Vol C Tables 4.2.6.8 and 6.1.1.4'
O O 0.0106 0.0060 'International Tables Vol C Tables 4.2.6.8 and 6.1.1.4'

loop_
_geom_angle_atom_site_label_1
_geom_angle_atom_site_label_2
_geom_angle_atom_site_label_3
_geom_angle
_geom_angle_site_symmetry_1
_geom_angle_site_symmetry_3
_geom_angle_publ_flag
C1 O1 H1 109.5 . . ?
C36 O4 H4 109.5 . . ?
C11 N1 N2 117.91(17) . . ?
C12 N2 N1 117.97(17) . . ?
C12 N2 H2N 121.0 . . ?
N1 N2 H2N 121.0 . . ?
C25 N3 N4 115.86(17) . . ?
C25 N3 H3N 122.1 . . ?
N4 N3 H3N 122.1 . . ?
C26 N4 N3 118.35(18) . . ?
O1 C1 C10 123.11(17) . . ?
O1 C1 C2 116.19(19) . . ?
C10 C1 C2 120.7(2) . . ?
C3 C2 C1 120.4(2) . . ?
C3 C2 H2 119.8 . . ?
C1 C2 H2 119.8 . . ?
C2 C3 C4 121.66(19) . . ?
C2 C3 H3 119.2 . . ?
C4 C3 H3 119.2 . . ?
C5 C4 C3 122.10(19) . . ?
C5 C4 C9 119.1(2) . . ?
C3 C4 C9 118.8(2) . . ?
C6 C5 C4 122.0(2) . . ?
C6 C5 H5 119.0 . . ?
C4 C5 H5 119.0 . . ?
C5 C6 C7 119.0(2) . . ?
C5 C6 H6 120.5 . . ?
C7 C6 H6 120.5 . . ?
C8 C7 C6 120.7(2) . . ?
C8 C7 H7 119.7 . . ?
C6 C7 H7 119.7 . . ?
C7 C8 C9 121.59(18) . . ?
C7 C8 H8 119.2 . . ?
C9 C8 H8 119.2 . . ?
C8 C9 C4 117.52(19) . . ?
C8 C9 C10 123.07(17) . . ?
C4 C9 C10 119.41(19) . . ?
C1 C10 C9 119.05(17) . . ?
C1 C10 C11 120.23(18) . . ?
C9 C10 C11 120.70(18) . . ?
N1 C11 C10 119.98(19) . . ?
N1 C11 H11 120.0 . . ?
C10 C11 H11 120.0 . . ?
O2 C12 N2 122.97(18) . . ?
O2 C12 C13 122.70(19) . . ?
N2 C12 C13 114.17(18) . . ?
C14 C13 C18 120.30(18) . . ?
C14 C13 C12 116.45(18) . . ?
C18 C13 C12 123.25(18) . . ?
C15 C14 C13 120.7(2) . . ?
C15 C14 H14 119.7 . . ?
C13 C14 H14 119.7 . . ?
C16 C15 C14 119.6(2) . . ?
C16 C15 H15 120.2 . . ?
C14 C15 H15 120.2 . . ?
C15 C16 C17 120.06(19) . . ?
C15 C16 H16 120.0 . . ?
C17 C16 H16 120.0 . . ?
C16 C17 C18 121.2(2) . . ?
C16 C17 H17 119.4 . . ?
C18 C17 H17 119.4 . . ?
C17 C18 C13 118.19(19) . . ?
C17 C18 C19 118.82(17) . . ?
C13 C18 C19 122.70(17) . . ?
C20 C19 C24 118.37(19) . . ?
C20 C19 C18 117.6(2) . . ?
C24 C19 C18 123.86(18) . . ?
C21 C20 C19 121.6(2) . . ?
C21 C20 H20 119.2 . . ?
C19 C20 H20 119.2 . . ?
C22 C21 C20 119.6(2) . . ?
C22 C21 H21 120.2 . . ?
C20 C21 H21 120.2 . . ?
C21 C22 C23 120.4(2) . . ?
C21 C22 H22 119.8 . . ?
C23 C22 H22 119.8 . . ?
C22 C23 C24 120.5(2) . . ?
C22 C23 H23 119.8 . . ?
C24 C23 H23 119.8 . . ?
C23 C24 C19 119.55(19) . . ?
C23 C24 C25 120.4(2) . . ?
C19 C24 C25 119.85(18) . . ?
O3 C25 N3 121.27(19) . . ?
O3 C25 C24 122.18(19) . . ?
N3 C25 C24 116.52(17) . . ?
N4 C26 C27 119.7(2) . . ?
N4 C26 H26 120.1 . . ?
C27 C26 H26 120.1 . . ?
C36 C27 C28 118.90(19) . . ?
C36 C27 C26 121.0(2) . . ?
C28 C27 C26 120.11(19) . . ?
C29 C28 C33 117.8(2) . . ?
C29 C28 C27 123.12(19) . . ?
C33 C28 C27 119.0(2) . . ?
C30 C29 C28 121.1(2) . . ?
C30 C29 H29 119.5 . . ?
C28 C29 H29 119.5 . . ?
C29 C30 C31 121.2(3) . . ?
C29 C30 H30 119.4 . . ?
C31 C30 H30 119.4 . . ?
C32 C31 C30 119.1(2) . . ?
C32 C31 H31 120.4 . . ?
C30 C31 H31 120.4 . . ?
C31 C32 C33 121.9(2) . . ?
C31 C32 H32 119.0 . . ?
C33 C32 H32 119.0 . . ?
C34 C33 C28 119.3(2) . . ?
C34 C33 C32 121.9(2) . . ?
C28 C33 C32 118.8(2) . . ?
C35 C34 C33 121.4(2) . . ?
C35 C34 H34 119.3 . . ?
C33 C34 H34 119.3 . . ?
C34 C35 C36 120.3(2) . . ?
C34 C35 H35 119.8 . . ?
C36 C35 H35 119.8 . . ?
O4 C36 C27 123.0(2) . . ?
O4 C36 C35 116.1(2) . . ?
C27 C36 C35 120.9(2) . . ?
C37 N5 C39 120.8(3) . . ?
C37 N5 C38 120.5(3) . . ?
C39 N5 C38 118.7(3) . . ?
O6 C37 N5 125.0(3) . . ?
O6 C37 H37 117.5 . . ?
N5 C37 H37 117.5 . . ?
N5 C38 H38A 109.5 . . ?
N5 C38 H38B 109.5 . . ?
H38A C38 H38B 109.5 . . ?
N5 C38 H38C 109.5 . . ?
H38A C38 H38C 109.5 . . ?
H38B C38 H38C 109.5 . . ?
N5 C39 H39A 109.5 . . ?
N5 C39 H39B 109.5 . . ?
H39A C39 H39B 109.5 . . ?
N5 C39 H39C 109.5 . . ?
H39A C39 H39C 109.5 . . ?
H39B C39 H39C 109.5 . . ?
H5A O5 H5B 104(3) . . ?

loop_
_geom_bond_atom_site_label_1
_geom_bond_atom_site_label_2
_geom_bond_distance
_geom_bond_site_symmetry_2
_geom_bond_publ_flag
O1 C1 1.349(3) . ?
O1 H1 0.8400 . ?
O2 C12 1.226(2) . ?
O3 C25 1.228(2) . ?
O4 C36 1.358(3) . ?
O4 H4 0.8400 . ?
N1 C11 1.278(3) . ?
N1 N2 1.375(2) . ?
N2 C12 1.355(3) . ?
N2 H2N 0.8800 . ?
N3 C25 1.367(3) . ?
N3 N4 1.374(2) . ?
N3 H3N 0.8800 . ?
N4 C26 1.290(3) . ?
C1 C10 1.398(3) . ?
C1 C2 1.415(3) . ?
C2 C3 1.354(3) . ?
C2 H2 0.9500 . ?
C3 C4 1.422(3) . ?
C3 H3 0.9500 . ?
C4 C5 1.412(3) . ?
C4 C9 1.424(3) . ?
C5 C6 1.364(4) . ?
C5 H5 0.9500 . ?
C6 C7 1.405(3) . ?
C6 H6 0.9500 . ?
C7 C8 1.371(3) . ?
C7 H7 0.9500 . ?
C8 C9 1.415(3) . ?
C8 H8 0.9500 . ?
C9 C10 1.437(3) . ?
C10 C11 1.456(2) . ?
C11 H11 0.9500 . ?
C12 C13 1.501(3) . ?
C13 C14 1.392(3) . ?
C13 C18 1.400(3) . ?
C14 C15 1.384(3) . ?
C14 H14 0.9500 . ?
C15 C16 1.382(3) . ?
C15 H15 0.9500 . ?
C16 C17 1.390(3) . ?
C16 H16 0.9500 . ?
C17 C18 1.396(3) . ?
C17 H17 0.9500 . ?
C18 C19 1.500(3) . ?
C19 C20 1.395(3) . ?
C19 C24 1.408(3) . ?
C20 C21 1.385(3) . ?
C20 H20 0.9500 . ?
C21 C22 1.379(4) . ?
C21 H21 0.9500 . ?
C22 C23 1.383(3) . ?
C22 H22 0.9500 . ?
C23 C24 1.402(3) . ?
C23 H23 0.9500 . ?
C24 C25 1.491(3) . ?
C26 C27 1.452(3) . ?
C26 H26 0.9500 . ?
C27 C36 1.395(3) . ?
C27 C28 1.448(3) . ?
C28 C29 1.418(3) . ?
C28 C33 1.423(3) . ?
C29 C30 1.372(3) . ?
C29 H29 0.9500 . ?
C30 C31 1.400(4) . ?
C30 H30 0.9500 . ?
C31 C32 1.358(4) . ?
C31 H31 0.9500 . ?
C32 C33 1.424(4) . ?
C32 H32 0.9500 . ?
C33 C34 1.417(4) . ?
C34 C35 1.359(4) . ?
C34 H34 0.9500 . ?
C35 C36 1.415(3) . ?
C35 H35 0.9500 . ?
N5 C37 1.317(4) . ?
N5 C39 1.452(4) . ?
N5 C38 1.462(4) . ?
O6 C37 1.238(3) . ?
C37 H37 0.9500 . ?
C38 H38A 0.9800 . ?
C38 H38B 0.9800 . ?
C38 H38C 0.9800 . ?
C39 H39A 0.9800 . ?
C39 H39B 0.9800 . ?
C39 H39C 0.9800 . ?
O5 H5A 0.872(18) . ?
O5 H5B 0.883(17) . ?

loop_
_geom_torsion_atom_site_label_1
_geom_torsion_atom_site_label_2
_geom_torsion_atom_site_label_3
_geom_torsion_atom_site_label_4
_geom_torsion
_geom_torsion_site_symmetry_1
_geom_torsion_site_symmetry_2
_geom_torsion_site_symmetry_3
_geom_torsion_site_symmetry_4
_geom_torsion_publ_flag
C11 N1 N2 C12 -164.84(18) . . . . ?
C25 N3 N4 C26 171.11(17) . . . . ?
O1 C1 C2 C3 -179.1(2) . . . . ?
C10 C1 C2 C3 0.1(3) . . . . ?
C1 C2 C3 C4 0.7(4) . . . . ?
C2 C3 C4 C5 -178.4(2) . . . . ?
C2 C3 C4 C9 0.2(4) . . . . ?
C3 C4 C5 C6 179.3(2) . . . . ?
C9 C4 C5 C6 0.7(4) . . . . ?
C4 C5 C6 C7 1.8(4) . . . . ?
C5 C6 C7 C8 -1.6(4) . . . . ?
C6 C7 C8 C9 -1.2(3) . . . . ?
C7 C8 C9 C4 3.7(3) . . . . ?
C7 C8 C9 C10 -176.6(2) . . . . ?
C5 C4 C9 C8 -3.4(3) . . . . ?
C3 C4 C9 C8 177.9(2) . . . . ?
C5 C4 C9 C10 176.8(2) . . . . ?
C3 C4 C9 C10 -1.8(3) . . . . ?
O1 C1 C10 C9 177.41(19) . . . . ?
C2 C1 C10 C9 -1.7(3) . . . . ?
O1 C1 C10 C11 -1.2(3) . . . . ?
C2 C1 C10 C11 179.71(19) . . . . ?
C8 C9 C10 C1 -177.18(19) . . . . ?
C4 C9 C10 C1 2.5(3) . . . . ?
C8 C9 C10 C11 1.4(3) . . . . ?
C4 C9 C10 C11 -178.88(18) . . . . ?
N2 N1 C11 C10 177.44(17) . . . . ?
C1 C10 C11 N1 0.6(3) . . . . ?
C9 C10 C11 N1 -177.99(19) . . . . ?
N1 N2 C12 O2 -1.3(3) . . . . ?
N1 N2 C12 C13 174.27(16) . . . . ?
O2 C12 C13 C14 58.7(3) . . . . ?
N2 C12 C13 C14 -116.9(2) . . . . ?
O2 C12 C13 C18 -121.3(2) . . . . ?
N2 C12 C13 C18 63.1(2) . . . . ?
C18 C13 C14 C15 -0.2(3) . . . . ?
C12 C13 C14 C15 179.77(19) . . . . ?
C13 C14 C15 C16 0.5(3) . . . . ?
C14 C15 C16 C17 0.1(3) . . . . ?
C15 C16 C17 C18 -0.9(3) . . . . ?
C16 C17 C18 C13 1.1(3) . . . . ?
C16 C17 C18 C19 175.1(2) . . . . ?
C14 C13 C18 C17 -0.6(3) . . . . ?
C12 C13 C18 C17 179.45(18) . . . . ?
C14 C13 C18 C19 -174.30(19) . . . . ?
C12 C13 C18 C19 5.7(3) . . . . ?
C17 C18 C19 C20 -92.2(2) . . . . ?
C13 C18 C19 C20 81.5(2) . . . . ?
C17 C18 C19 C24 83.6(2) . . . . ?
C13 C18 C19 C24 -102.7(2) . . . . ?
C24 C19 C20 C21 -0.4(3) . . . . ?
C18 C19 C20 C21 175.56(18) . . . . ?
C19 C20 C21 C22 -0.2(3) . . . . ?
C20 C21 C22 C23 0.4(3) . . . . ?
C21 C22 C23 C24 -0.1(3) . . . . ?
C22 C23 C24 C19 -0.5(3) . . . . ?
C22 C23 C24 C25 174.12(19) . . . . ?
C20 C19 C24 C23 0.7(3) . . . . ?
C18 C19 C24 C23 -174.97(17) . . . . ?
C20 C19 C24 C25 -173.90(16) . . . . ?
C18 C19 C24 C25 10.4(3) . . . . ?
N4 N3 C25 O3 3.1(3) . . . . ?
N4 N3 C25 C24 -175.12(15) . . . . ?
C23 C24 C25 O3 -143.15(19) . . . . ?
C19 C24 C25 O3 31.4(3) . . . . ?
C23 C24 C25 N3 35.1(2) . . . . ?
C19 C24 C25 N3 -150.34(17) . . . . ?
N3 N4 C26 C27 178.12(16) . . . . ?
N4 C26 C27 C36 -5.5(3) . . . . ?
N4 C26 C27 C28 174.76(17) . . . . ?
C36 C27 C28 C29 175.90(17) . . . . ?
C26 C27 C28 C29 -4.4(3) . . . . ?
C36 C27 C28 C33 -3.0(3) . . . . ?
C26 C27 C28 C33 176.72(17) . . . . ?
C33 C28 C29 C30 0.3(3) . . . . ?
C27 C28 C29 C30 -178.56(18) . . . . ?
C28 C29 C30 C31 -0.8(3) . . . . ?
C29 C30 C31 C32 0.4(3) . . . . ?
C30 C31 C32 C33 0.5(3) . . . . ?
C29 C28 C33 C34 -178.33(18) . . . . ?
C27 C28 C33 C34 0.6(3) . . . . ?
C29 C28 C33 C32 0.5(3) . . . . ?
C27 C28 C33 C32 179.39(17) . . . . ?
C31 C32 C33 C34 177.9(2) . . . . ?
C31 C32 C33 C28 -0.9(3) . . . . ?
C28 C33 C34 C35 1.7(3) . . . . ?
C32 C33 C34 C35 -177.1(2) . . . . ?
C33 C34 C35 C36 -1.5(3) . . . . ?
C28 C27 C36 O4 -177.73(17) . . . . ?
C26 C27 C36 O4 2.6(3) . . . . ?
C28 C27 C36 C35 3.2(3) . . . . ?
C26 C27 C36 C35 -176.51(18) . . . . ?
C34 C35 C36 O4 179.90(19) . . . . ?
C34 C35 C36 C27 -1.0(3) . . . . ?
C39 N5 C37 O6 0.1(4) . . . . ?
C38 N5 C37 O6 -177.3(2) . . . . ?
